data_4066778
loop_
_publ_author_name
'Schaarschmidt, Dieter'
'Lang, Heinrich'

_publ_section_title
;
 Copper(I)-Mediated Synthesis of Ferrocenyl Alkyl Ethers&#x2020;
;
_journal_issue 18
_journal_name_full Organometallics
_journal_page_first 4196
_journal_paper_doi 10.1021/om1006209
_journal_volume 29
_journal_year 2010
_chemical_absolute_configuration ad
_chemical_formula_moiety 'C20 H26 Fe O'
_chemical_formula_sum 'C20 H26 Fe O'
_chemical_formula_weight 338.26
_chemical_name_systematic
;
 ?
;
_space_group_IT_number 19
_symmetry_cell_setting orthorhombic
_symmetry_space_group_name_Hall 'P 2ac 2ab'
_symmetry_space_group_name_H-M 'P 21 21 21'
_atom_sites_solution_hydrogens geom
_atom_sites_solution_primary direct
_atom_sites_solution_secondary difmap
_audit_creation_method SHELXL-97
_cell_angle_alpha 90.00
_cell_angle_beta 90.00
_cell_angle_gamma 90.00
_cell_formula_units_Z 4
_cell_length_a 7.5316(2)
_cell_length_b 14.2548(5)
_cell_length_c 15.2078(4)
_cell_measurement_reflns_used 5224
_cell_measurement_temperature 110
_cell_measurement_theta_max 28.8950
_cell_measurement_theta_min 3.0121
_cell_volume 1632.73(8)
_computing_cell_refinement
;
CrysAlisPro, Oxford Diffraction Ltd.,
Version 1.171.33.64 (release 22-03-2010 CrysAlis171 .NET)
(compiled Mar 22 2010,13:57:49)
;
_computing_data_collection
;
CrysAlisPro, Oxford Diffraction Ltd.,
Version 1.171.33.64 (release 22-03-2010 CrysAlis171 .NET)
(compiled Mar 22 2010,13:57:49)
;
_computing_data_reduction
;
CrysAlisPro, Oxford Diffraction Ltd.,
Version 1.171.33.64 (release 22-03-2010 CrysAlis171 .NET)
(compiled Mar 22 2010,13:57:49)
;
_computing_structure_refinement 'SHELXL-97 (Sheldrick, 1997)'
_computing_structure_solution 'SHELXS-97 (Sheldrick, 1990)'
_diffrn_ambient_temperature 110
_diffrn_measured_fraction_theta_full 0.997
_diffrn_measured_fraction_theta_max 0.997
_diffrn_measurement_device_type 'Oxford Gemini S'
_diffrn_measurement_method '\w scans'
_diffrn_radiation_monochromator graphite
_diffrn_radiation_source 'fine-focus sealed tube'
_diffrn_radiation_type MoK\a
_diffrn_radiation_wavelength 0.71073
_diffrn_reflns_av_R_equivalents 0.0284
_diffrn_reflns_av_sigmaI/netI 0.0396
_diffrn_reflns_limit_h_max 9
_diffrn_reflns_limit_h_min -9
_diffrn_reflns_limit_k_max 17
_diffrn_reflns_limit_k_min -15
_diffrn_reflns_limit_l_max 18
_diffrn_reflns_limit_l_min -18
_diffrn_reflns_number 7438
_diffrn_reflns_theta_full 25.96
_diffrn_reflns_theta_max 25.96
_diffrn_reflns_theta_min 3.02
_diffrn_standards_decay_% 0
_diffrn_standards_interval_count 50
_diffrn_standards_interval_time 10
_diffrn_standards_number 2
_exptl_absorpt_coefficient_mu 0.923
_exptl_absorpt_correction_T_max 1.00000
_exptl_absorpt_correction_T_min 0.77125
_exptl_absorpt_correction_type multi-scan
_exptl_absorpt_process_details
;
CrysAlisPro, Oxford Diffraction Ltd.,
Version 1.171.33.64 (release 22-03-2010 CrysAlis171 .NET)
(compiled Mar 22 2010,13:57:49)
Empirical absorption correction using spherical harmonics,
 implemented in SCALE3 ABSPACK scaling algorithm.
;
_exptl_crystal_colour orange
_exptl_crystal_density_diffrn 1.376
_exptl_crystal_density_method 'not measured'
_exptl_crystal_description block
_exptl_crystal_F_000 720
_exptl_crystal_size_max 0.30
_exptl_crystal_size_mid 0.10
_exptl_crystal_size_min 0.10
_refine_diff_density_max 0.253
_refine_diff_density_min -0.180
_refine_diff_density_rms 0.042
_refine_ls_abs_structure_details 'Flack H D (1983), Acta Cryst. A39, 876-881'
_refine_ls_abs_structure_Flack -0.010(12)
_refine_ls_extinction_method none
_refine_ls_goodness_of_fit_ref 0.982
_refine_ls_hydrogen_treatment constr
_refine_ls_matrix_type full
_refine_ls_number_parameters 199
_refine_ls_number_reflns 3142
_refine_ls_number_restraints 0
_refine_ls_restrained_S_all 0.982
_refine_ls_R_factor_all 0.0283
_refine_ls_R_factor_gt 0.0245
_refine_ls_shift/su_max 0.001
_refine_ls_shift/su_mean 0.000
_refine_ls_structure_factor_coef Fsqd
_refine_ls_weighting_details 'calc w=1/[\s^2^(Fo^2^)+(0.0255P)^2^+0.0000P] where P=(Fo^2^+2Fc^2^)/3'
_refine_ls_weighting_scheme calc
_refine_ls_wR_factor_gt 0.0499
_refine_ls_wR_factor_ref 0.0504
_reflns_number_gt 2844
_reflns_number_total 3142
_reflns_threshold_expression >2sigma(I)
_cod_data_source_file om1006209_si_002.cif
_cod_data_source_block exp_111
_cod_database_code 4066778

loop_
_symmetry_equiv_pos_as_xyz
'x, y, z'
'-x+1/2, -y, z+1/2'
'x+1/2, -y+1/2, -z'
'-x, y+1/2, -z+1/2'

loop_
_atom_site_label
_atom_site_type_symbol
_atom_site_fract_x
_atom_site_fract_y
_atom_site_fract_z
_atom_site_U_iso_or_equiv
_atom_site_adp_type
_atom_site_occupancy
_atom_site_symmetry_multiplicity
_atom_site_calc_flag
_atom_site_refinement_flags
C1 C 0.7241(2) 0.89788(14) 0.14718(12) 0.0146(4) Uani 1 1 d .
C2 C 0.8155(3) 0.98106(14) 0.12287(11) 0.0161(4) Uani 1 1 d .
H2 H 0.8054 1.0392 0.1502 0.019 Uiso 1 1 calc R
C3 C 0.9250(3) 0.95996(15) 0.04945(12) 0.0208(5) Uani 1 1 d .
H3 H 1.0005 1.0015 0.0207 0.025 Uiso 1 1 calc R
C4 C 0.8982(2) 0.86392(14) 0.02790(13) 0.0202(4) Uani 1 1 d .
H4 H 0.9532 0.8319 -0.0179 0.024 Uiso 1 1 calc R
C5 C 0.7733(2) 0.82494(15) 0.08808(12) 0.0165(4) Uani 1 1 d .
H5 H 0.7318 0.7635 0.0886 0.020 Uiso 1 1 calc R
C6 C 0.4236(2) 1.00105(13) 0.01241(13) 0.0174(4) Uani 1 1 d .
H6 H 0.3628 1.0285 0.0590 0.021 Uiso 1 1 calc R
C7 C 0.5479(2) 1.04632(14) -0.04280(12) 0.0193(5) Uani 1 1 d .
H7 H 0.5839 1.1085 -0.0385 0.023 Uiso 1 1 calc R
C8 C 0.6081(3) 0.98018(15) -0.10607(12) 0.0205(5) Uani 1 1 d .
H8 H 0.6896 0.9916 -0.1507 0.025 Uiso 1 1 calc R
C9 C 0.5223(3) 0.89404(16) -0.08907(13) 0.0229(5) Uani 1 1 d .
H9 H 0.5381 0.8387 -0.1205 0.027 Uiso 1 1 calc R
C10 C 0.4078(2) 0.90633(14) -0.01571(14) 0.0203(4) Uani 1 1 d .
H10 H 0.3356 0.8607 0.0094 0.024 Uiso 1 1 calc R
C11 C 0.4975(3) 0.81443(13) 0.22611(11) 0.0137(4) Uani 1 1 d .
H11 H 0.4613 0.7940 0.1673 0.016 Uiso 1 1 calc R
C12 C 0.5753(3) 0.72825(14) 0.27804(12) 0.0165(4) Uani 1 1 d .
C13 C 0.4443(3) 0.72306(15) 0.35673(12) 0.0196(5) Uani 1 1 d .
H13 H 0.4427 0.6620 0.3863 0.024 Uiso 1 1 calc R
C14 C 0.4666(3) 0.80661(15) 0.41968(13) 0.0227(5) Uani 1 1 d .
H14A H 0.5902 0.8154 0.4357 0.027 Uiso 1 1 calc R
H14B H 0.3969 0.7981 0.4727 0.027 Uiso 1 1 calc R
C15 C 0.3964(3) 0.89073(14) 0.36449(12) 0.0188(4) Uani 1 1 d .
H15A H 0.2994 0.9221 0.3944 0.023 Uiso 1 1 calc R
H15B H 0.4902 0.9358 0.3532 0.023 Uiso 1 1 calc R
C16 C 0.3324(3) 0.84465(13) 0.27827(11) 0.0156(4) Uani 1 1 d .
C17 C 0.2676(3) 0.74919(14) 0.31311(13) 0.0193(5) Uani 1 1 d .
H17A H 0.1712 0.7551 0.3551 0.023 Uiso 1 1 calc R
H17B H 0.2346 0.7063 0.2664 0.023 Uiso 1 1 calc R
C18 C 0.5607(3) 0.63837(15) 0.22315(13) 0.0232(5) Uani 1 1 d .
H18A H 0.6409 0.6419 0.1742 0.035 Uiso 1 1 calc R
H18B H 0.4413 0.6317 0.2019 0.035 Uiso 1 1 calc R
H18C H 0.5907 0.5852 0.2590 0.035 Uiso 1 1 calc R
C19 C 0.7686(3) 0.74051(15) 0.30603(13) 0.0201(5) Uani 1 1 d .
H19A H 0.8427 0.7436 0.2548 0.030 Uiso 1 1 calc R
H19B H 0.8040 0.6882 0.3417 0.030 Uiso 1 1 calc R
H19C H 0.7806 0.7974 0.3392 0.030 Uiso 1 1 calc R
C20 C 0.1997(3) 0.90079(14) 0.22569(13) 0.0208(5) Uani 1 1 d .
H20A H 0.1008 0.9171 0.2625 0.031 Uiso 1 1 calc R
H20B H 0.1586 0.8640 0.1769 0.031 Uiso 1 1 calc R
H20C H 0.2552 0.9569 0.2043 0.031 Uiso 1 1 calc R
O1 O 0.61507(16) 0.89427(9) 0.21837(8) 0.0140(3) Uani 1 1 d .
Fe1 Fe 0.66539(4) 0.935251(19) 0.018808(17) 0.01420(7) Uani 1 1 d .

loop_
_atom_site_aniso_label
_atom_site_aniso_U_11
_atom_site_aniso_U_22
_atom_site_aniso_U_33
_atom_site_aniso_U_23
_atom_site_aniso_U_13
_atom_site_aniso_U_12
C1 0.0122(10) 0.0189(11) 0.0128(9) 0.0019(8) -0.0014(8) 0.0043(8)
C2 0.0128(10) 0.0185(10) 0.0171(9) 0.0028(8) -0.0031(9) -0.0003(10)
C3 0.0118(9) 0.0321(14) 0.0186(10) 0.0073(8) -0.0008(8) -0.0036(9)
C4 0.0165(10) 0.0278(12) 0.0164(10) 0.0008(9) 0.0013(9) 0.0068(9)
C5 0.0161(10) 0.0171(11) 0.0163(10) 0.0022(8) -0.0008(8) 0.0033(9)
C6 0.0126(9) 0.0235(11) 0.0161(9) 0.0018(9) -0.0048(9) 0.0040(9)
C7 0.0191(10) 0.0192(12) 0.0196(10) 0.0048(8) -0.0065(8) 0.0018(9)
C8 0.0164(10) 0.0332(13) 0.0118(9) 0.0017(8) -0.0033(8) 0.0009(10)
C9 0.0175(11) 0.0335(14) 0.0176(10) -0.0052(9) -0.0050(9) -0.0005(10)
C10 0.0150(9) 0.0250(11) 0.0209(9) 0.0033(9) -0.0065(9) -0.0032(8)
C11 0.0150(9) 0.0140(11) 0.0120(9) -0.0014(8) -0.0019(9) -0.0027(9)
C12 0.0175(10) 0.0165(11) 0.0153(10) 0.0021(8) -0.0024(8) 0.0007(9)
C13 0.0214(12) 0.0206(12) 0.0169(10) 0.0051(8) 0.0000(8) -0.0005(9)
C14 0.0200(11) 0.0337(13) 0.0144(9) 0.0002(9) 0.0010(9) -0.0004(10)
C15 0.0172(10) 0.0228(12) 0.0164(9) -0.0048(8) 0.0049(8) 0.0005(9)
C16 0.0127(9) 0.0184(11) 0.0157(9) 0.0004(7) 0.0000(9) -0.0019(10)
C17 0.0163(11) 0.0235(13) 0.0180(10) -0.0027(9) 0.0027(9) -0.0051(9)
C18 0.0288(13) 0.0170(12) 0.0237(11) 0.0003(9) 0.0002(10) 0.0035(10)
C19 0.0175(11) 0.0245(13) 0.0184(10) 0.0050(9) -0.0003(9) 0.0047(9)
C20 0.0172(11) 0.0239(12) 0.0214(10) 0.0013(8) 0.0002(9) 0.0025(9)
O1 0.0148(7) 0.0138(7) 0.0134(6) -0.0011(5) 0.0034(5) -0.0021(6)
Fe1 0.01194(12) 0.01864(14) 0.01203(11) 0.00123(12) -0.00109(13) 0.00025(13)

loop_
_atom_type_symbol
_atom_type_description
_atom_type_scat_dispersion_real
_atom_type_scat_dispersion_imag
_atom_type_scat_source
C C 0.0033 0.0016 'International Tables Vol C Tables 4.2.6.8 and 6.1.1.4'
H H 0.0000 0.0000 'International Tables Vol C Tables 4.2.6.8 and 6.1.1.4'
O O 0.0106 0.0060 'International Tables Vol C Tables 4.2.6.8 and 6.1.1.4'
Fe Fe 0.3463 0.8444 'International Tables Vol C Tables 4.2.6.8 and 6.1.1.4'

loop_
_geom_angle_atom_site_label_1
_geom_angle_atom_site_label_2
_geom_angle_atom_site_label_3
_geom_angle
O1 C1 C2 122.12(17)
O1 C1 C5 129.23(18)
C2 C1 C5 108.61(17)
O1 C1 Fe1 129.15(13)
C2 C1 Fe1 69.10(10)
C5 C1 Fe1 69.41(10)
C1 C2 C3 108.02(17)
C1 C2 Fe1 70.61(11)
C3 C2 Fe1 69.27(11)
C1 C2 H2 126.0
C3 C2 H2 126.0
Fe1 C2 H2 125.7
C2 C3 C4 107.63(17)
C2 C3 Fe1 70.11(11)
C4 C3 Fe1 69.24(11)
C2 C3 H3 126.2
C4 C3 H3 126.2
Fe1 C3 H3 126.0
C3 C4 C5 108.71(17)
C3 C4 Fe1 69.88(11)
C5 C4 Fe1 70.67(11)
C3 C4 H4 125.6
C5 C4 H4 125.6
Fe1 C4 H4 125.4
C1 C5 C4 107.02(18)
C1 C5 Fe1 70.28(11)
C4 C5 Fe1 68.57(11)
C1 C5 H5 126.5
C4 C5 H5 126.5
Fe1 C5 H5 126.2
C7 C6 C10 108.09(18)
C7 C6 Fe1 69.45(10)
C10 C6 Fe1 69.76(11)
C7 C6 H6 126.0
C10 C6 H6 126.0
Fe1 C6 H6 126.4
C6 C7 C8 108.09(18)
C6 C7 Fe1 70.14(10)
C8 C7 Fe1 69.99(11)
C6 C7 H7 126.0
C8 C7 H7 126.0
Fe1 C7 H7 125.5
C9 C8 C7 107.89(17)
C9 C8 Fe1 69.81(11)
C7 C8 Fe1 69.35(10)
C9 C8 H8 126.1
C7 C8 H8 126.1
Fe1 C8 H8 126.4
C8 C9 C10 108.32(19)
C8 C9 Fe1 69.91(11)
C10 C9 Fe1 69.83(11)
C8 C9 H9 125.8
C10 C9 H9 125.8
Fe1 C9 H9 126.0
C9 C10 C6 107.61(18)
C9 C10 Fe1 69.61(11)
C6 C10 Fe1 69.70(10)
C9 C10 H10 126.2
C6 C10 H10 126.2
Fe1 C10 H10 126.1
O1 C11 C16 108.47(14)
O1 C11 C12 115.28(15)
C16 C11 C12 105.14(14)
O1 C11 H11 109.3
C16 C11 H11 109.3
C12 C11 H11 109.3
C19 C12 C18 108.41(17)
C19 C12 C13 113.36(16)
C18 C12 C13 109.52(16)
C19 C12 C11 113.93(17)
C18 C12 C11 110.64(15)
C13 C12 C11 100.80(15)
C17 C13 C14 100.15(17)
C17 C13 C12 101.92(15)
C14 C13 C12 111.93(16)
C17 C13 H13 113.8
C14 C13 H13 113.8
C12 C13 H13 113.8
C13 C14 C15 102.94(15)
C13 C14 H14A 111.2
C15 C14 H14A 111.2
C13 C14 H14B 111.2
C15 C14 H14B 111.2
H14A C14 H14B 109.1
C16 C15 C14 103.67(16)
C16 C15 H15A 111.0
C14 C15 H15A 111.0
C16 C15 H15B 111.0
C14 C15 H15B 111.0
H15A C15 H15B 109.0
C20 C16 C11 114.27(14)
C20 C16 C17 116.17(17)
C11 C16 C17 100.74(15)
C20 C16 C15 115.54(16)
C11 C16 C15 107.75(16)
C17 C16 C15 100.53(14)
C13 C17 C16 95.09(15)
C13 C17 H17A 112.7
C16 C17 H17A 112.7
C13 C17 H17B 112.7
C16 C17 H17B 112.7
H17A C17 H17B 110.2
C12 C18 H18A 109.5
C12 C18 H18B 109.5
H18A C18 H18B 109.5
C12 C18 H18C 109.5
H18A C18 H18C 109.5
H18B C18 H18C 109.5
C12 C19 H19A 109.5
C12 C19 H19B 109.5
H19A C19 H19B 109.5
C12 C19 H19C 109.5
H19A C19 H19C 109.5
H19B C19 H19C 109.5
C16 C20 H20A 109.5
C16 C20 H20B 109.5
H20A C20 H20B 109.5
C16 C20 H20C 109.5
H20A C20 H20C 109.5
H20B C20 H20C 109.5
C1 O1 C11 117.65(14)
C4 Fe1 C3 40.87(8)
C4 Fe1 C7 142.51(8)
C3 Fe1 C7 112.72(8)
C4 Fe1 C9 111.40(8)
C3 Fe1 C9 137.41(8)
C7 Fe1 C9 68.09(8)
C4 Fe1 C8 113.64(8)
C3 Fe1 C8 111.06(8)
C7 Fe1 C8 40.65(8)
C9 Fe1 C8 40.28(8)
C4 Fe1 C6 176.92(8)
C3 Fe1 C6 141.51(8)
C7 Fe1 C6 40.41(7)
C9 Fe1 C6 68.05(8)
C8 Fe1 C6 68.05(8)
C4 Fe1 C2 68.36(8)
C3 Fe1 C2 40.62(7)
C7 Fe1 C2 110.25(8)
C9 Fe1 C2 177.14(9)
C8 Fe1 C2 136.98(8)
C6 Fe1 C2 112.36(8)
C4 Fe1 C10 137.14(8)
C3 Fe1 C10 177.63(8)
C7 Fe1 C10 68.19(8)
C9 Fe1 C10 40.55(8)
C8 Fe1 C10 68.08(8)
C6 Fe1 C10 40.54(8)
C2 Fe1 C10 141.48(8)
C4 Fe1 C5 40.76(7)
C3 Fe1 C5 68.71(8)
C7 Fe1 C5 176.19(8)
C9 Fe1 C5 113.46(8)
C8 Fe1 C5 142.68(8)
C6 Fe1 C5 136.37(8)
C2 Fe1 C5 68.35(8)
C10 Fe1 C5 110.53(8)
C4 Fe1 C1 67.85(7)
C3 Fe1 C1 67.96(7)
C7 Fe1 C1 136.43(8)
C9 Fe1 C1 142.48(9)
C8 Fe1 C1 176.70(8)
C6 Fe1 C1 110.60(8)
C2 Fe1 C1 40.29(7)
C10 Fe1 C1 113.03(8)
C5 Fe1 C1 40.31(7)

loop_
_geom_bond_atom_site_label_1
_geom_bond_atom_site_label_2
_geom_bond_distance
C1 O1 1.360(2)
C1 C2 1.420(3)
C1 C5 1.424(3)
C1 Fe1 2.0714(18)
C2 C3 1.420(3)
C2 Fe1 2.0515(19)
C2 H2 0.9300
C3 C4 1.422(3)
C3 Fe1 2.0404(19)
C3 H3 0.9300
C4 C5 1.425(3)
C4 Fe1 2.0319(19)
C4 H4 0.9300
C5 Fe1 2.0599(19)
C5 H5 0.9300
C6 C7 1.413(3)
C6 C10 1.421(3)
C6 Fe1 2.0508(18)
C6 H6 0.9300
C7 C8 1.421(3)
C7 Fe1 2.0416(19)
C7 H7 0.9300
C8 C9 1.411(3)
C8 Fe1 2.0501(18)
C8 H8 0.9300
C9 C10 1.421(3)
C9 Fe1 2.049(2)
C9 H9 0.9300
C10 Fe1 2.0517(19)
C10 H10 0.9300
C11 O1 1.447(2)
C11 C16 1.537(3)
C11 C12 1.574(3)
C11 H11 0.9800
C12 C19 1.527(3)
C12 C18 1.533(3)
C12 C13 1.553(3)
C13 C17 1.533(3)
C13 C14 1.537(3)
C13 H13 0.9800
C14 C15 1.556(3)
C14 H14A 0.9700
C14 H14B 0.9700
C15 C16 1.544(2)
C15 H15A 0.9700
C15 H15B 0.9700
C16 C20 1.510(3)
C16 C17 1.540(3)
C17 H17A 0.9700
C17 H17B 0.9700
C18 H18A 0.9600
C18 H18B 0.9600
C18 H18C 0.9600
C19 H19A 0.9600
C19 H19B 0.9600
C19 H19C 0.9600
C20 H20A 0.9600
C20 H20B 0.9600
C20 H20C 0.9600

loop_
_geom_torsion_atom_site_label_1
_geom_torsion_atom_site_label_2
_geom_torsion_atom_site_label_3
_geom_torsion_atom_site_label_4
_geom_torsion
O1 C1 C2 C3 176.67(16)
C5 C1 C2 C3 -1.1(2)
Fe1 C1 C2 C3 -59.39(13)
O1 C1 C2 Fe1 -123.93(17)
C5 C1 C2 Fe1 58.28(13)
C1 C2 C3 C4 0.9(2)
Fe1 C2 C3 C4 -59.31(13)
C1 C2 C3 Fe1 60.23(13)
C2 C3 C4 C5 -0.4(2)
Fe1 C3 C4 C5 -60.25(13)
C2 C3 C4 Fe1 59.86(13)
O1 C1 C5 C4 -176.72(17)
C2 C1 C5 C4 0.9(2)
Fe1 C1 C5 C4 58.96(12)
O1 C1 C5 Fe1 124.32(19)
C2 C1 C5 Fe1 -58.09(13)
C3 C4 C5 C1 -0.3(2)
Fe1 C4 C5 C1 -60.05(13)
C3 C4 C5 Fe1 59.76(13)
C10 C6 C7 C8 0.7(2)
Fe1 C6 C7 C8 59.96(13)
C10 C6 C7 Fe1 -59.27(13)
C6 C7 C8 C9 -0.7(2)
Fe1 C7 C8 C9 59.39(13)
C6 C7 C8 Fe1 -60.05(12)
C7 C8 C9 C10 0.4(2)
Fe1 C8 C9 C10 59.48(13)
C7 C8 C9 Fe1 -59.11(13)
C8 C9 C10 C6 0.0(2)
Fe1 C9 C10 C6 59.58(13)
C8 C9 C10 Fe1 -59.53(13)
C7 C6 C10 C9 -0.5(2)
Fe1 C6 C10 C9 -59.53(13)
C7 C6 C10 Fe1 59.07(12)
O1 C11 C12 C19 -4.3(2)
C16 C11 C12 C19 -123.72(17)
O1 C11 C12 C18 -126.77(17)
C16 C11 C12 C18 113.85(16)
O1 C11 C12 C13 117.42(16)
C16 C11 C12 C13 -1.96(18)
C19 C12 C13 C17 159.02(18)
C18 C12 C13 C17 -79.77(19)
C11 C12 C13 C17 36.87(18)
C19 C12 C13 C14 52.8(2)
C18 C12 C13 C14 174.03(16)
C11 C12 C13 C14 -69.34(19)
C17 C13 C14 C15 -38.09(18)
C12 C13 C14 C15 69.3(2)
C13 C14 C15 C16 3.04(19)
O1 C11 C16 C20 77.64(19)
C12 C11 C16 C20 -158.53(16)
O1 C11 C16 C17 -157.05(14)
C12 C11 C16 C17 -33.22(17)
O1 C11 C16 C15 -52.22(18)
C12 C11 C16 C15 71.61(18)
C14 C15 C16 C20 158.76(16)
C14 C15 C16 C11 -72.09(17)
C14 C15 C16 C17 32.89(19)
C14 C13 C17 C16 57.92(16)
C12 C13 C17 C16 -57.26(17)
C20 C16 C17 C13 178.83(16)
C11 C16 C17 C13 54.82(15)
C15 C16 C17 C13 -55.72(17)
C2 C1 O1 C11 166.01(16)
C5 C1 O1 C11 -16.7(3)
Fe1 C1 O1 C11 77.8(2)
C16 C11 O1 C1 -152.03(15)
C12 C11 O1 C1 90.44(18)
C5 C4 Fe1 C3 119.37(16)
C3 C4 Fe1 C7 57.55(17)
C5 C4 Fe1 C7 176.93(13)
C3 C4 Fe1 C9 139.07(11)
C5 C4 Fe1 C9 -101.55(12)
C3 C4 Fe1 C8 95.37(12)
C5 C4 Fe1 C8 -145.26(12)
C3 C4 Fe1 C6 -141.8(16)
C5 C4 Fe1 C6 -22.5(17)
C3 C4 Fe1 C2 -37.87(11)
C5 C4 Fe1 C2 81.50(12)
C3 C4 Fe1 C10 178.05(12)
C5 C4 Fe1 C10 -62.58(17)
C3 C4 Fe1 C5 -119.37(16)
C3 C4 Fe1 C1 -81.44(12)
C5 C4 Fe1 C1 37.93(11)
C2 C3 Fe1 C4 -118.79(16)
C2 C3 Fe1 C7 95.05(12)
C4 C3 Fe1 C7 -146.16(11)
C2 C3 Fe1 C9 176.88(13)
C4 C3 Fe1 C9 -64.33(16)
C2 C3 Fe1 C8 138.98(12)
C4 C3 Fe1 C8 -102.23(12)
C2 C3 Fe1 C6 58.15(17)
C4 C3 Fe1 C6 176.94(14)
C4 C3 Fe1 C2 118.79(16)
C2 C3 Fe1 C10 -153(2)
C4 C3 Fe1 C10 -34(2)
C2 C3 Fe1 C5 -81.15(12)
C4 C3 Fe1 C5 37.64(11)
C2 C3 Fe1 C1 -37.63(11)
C4 C3 Fe1 C1 81.16(12)
C6 C7 Fe1 C4 178.42(14)
C8 C7 Fe1 C4 59.55(17)
C6 C7 Fe1 C3 -144.80(11)
C8 C7 Fe1 C3 96.33(12)
C6 C7 Fe1 C9 81.42(12)
C8 C7 Fe1 C9 -37.46(11)
C6 C7 Fe1 C8 118.87(16)
C8 C7 Fe1 C6 -118.87(16)
C6 C7 Fe1 C2 -101.08(12)
C8 C7 Fe1 C2 140.05(12)
C6 C7 Fe1 C10 37.57(11)
C8 C7 Fe1 C10 -81.31(12)
C6 C7 Fe1 C5 -33.4(13)
C8 C7 Fe1 C5 -152.3(12)
C6 C7 Fe1 C1 -63.43(15)
C8 C7 Fe1 C1 177.70(12)
C8 C9 Fe1 C4 -101.76(13)
C10 C9 Fe1 C4 138.84(12)
C8 C9 Fe1 C3 -62.45(17)
C10 C9 Fe1 C3 178.15(13)
C8 C9 Fe1 C7 37.79(12)
C10 C9 Fe1 C7 -81.61(13)
C10 C9 Fe1 C8 -119.40(18)
C8 C9 Fe1 C6 81.51(13)
C10 C9 Fe1 C6 -37.89(12)
C8 C9 Fe1 C2 -17.2(18)
C10 C9 Fe1 C2 -136.6(17)
C8 C9 Fe1 C10 119.40(18)
C8 C9 Fe1 C5 -145.98(12)
C10 C9 Fe1 C5 94.63(13)
C8 C9 Fe1 C1 177.12(13)
C10 C9 Fe1 C1 57.73(18)
C9 C8 Fe1 C4 95.71(13)
C7 C8 Fe1 C4 -145.06(11)
C9 C8 Fe1 C3 139.99(12)
C7 C8 Fe1 C3 -100.78(12)
C9 C8 Fe1 C7 -119.23(16)
C7 C8 Fe1 C9 119.23(16)
C9 C8 Fe1 C6 -81.49(12)
C7 C8 Fe1 C6 37.74(11)
C9 C8 Fe1 C2 178.77(13)
C7 C8 Fe1 C2 -62.01(16)
C9 C8 Fe1 C10 -37.63(12)
C7 C8 Fe1 C10 81.60(12)
C9 C8 Fe1 C5 57.85(18)
C7 C8 Fe1 C5 177.08(13)
C9 C8 Fe1 C1 -148.0(13)
C7 C8 Fe1 C1 -28.7(14)
C7 C6 Fe1 C4 -161.8(16)
C10 C6 Fe1 C4 -42.4(17)
C7 C6 Fe1 C3 58.68(17)
C10 C6 Fe1 C3 178.13(13)
C10 C6 Fe1 C7 119.44(16)
C7 C6 Fe1 C9 -81.54(13)
C10 C6 Fe1 C9 37.90(12)
C7 C6 Fe1 C8 -37.96(12)
C10 C6 Fe1 C8 81.49(13)
C7 C6 Fe1 C2 95.41(12)
C10 C6 Fe1 C2 -145.15(12)
C7 C6 Fe1 C10 -119.44(16)
C7 C6 Fe1 C5 176.96(12)
C10 C6 Fe1 C5 -63.59(16)
C7 C6 Fe1 C1 138.81(11)
C10 C6 Fe1 C1 -101.75(12)
C1 C2 Fe1 C4 -80.84(12)
C3 C2 Fe1 C4 38.10(11)
C1 C2 Fe1 C3 -118.94(16)
C1 C2 Fe1 C7 139.38(11)
C3 C2 Fe1 C7 -101.67(12)
C1 C2 Fe1 C9 -166.6(17)
C3 C2 Fe1 C9 -47.6(18)
C1 C2 Fe1 C8 177.20(12)
C3 C2 Fe1 C8 -63.86(16)
C1 C2 Fe1 C6 95.92(12)
C3 C2 Fe1 C6 -145.14(12)
C1 C2 Fe1 C10 59.31(17)
C3 C2 Fe1 C10 178.25(13)
C1 C2 Fe1 C5 -36.83(11)
C3 C2 Fe1 C5 82.11(12)
C3 C2 Fe1 C1 118.94(16)
C9 C10 Fe1 C4 -64.26(17)
C6 C10 Fe1 C4 176.94(13)
C9 C10 Fe1 C3 -32(2)
C6 C10 Fe1 C3 -151(2)
C9 C10 Fe1 C7 81.35(13)
C6 C10 Fe1 C7 -37.45(11)
C6 C10 Fe1 C9 -118.79(17)
C9 C10 Fe1 C8 37.39(13)
C6 C10 Fe1 C8 -81.41(12)
C9 C10 Fe1 C6 118.79(17)
C9 C10 Fe1 C2 176.85(14)
C6 C10 Fe1 C2 58.05(17)
C9 C10 Fe1 C5 -102.50(13)
C6 C10 Fe1 C5 138.71(11)
C9 C10 Fe1 C1 -145.98(13)
C6 C10 Fe1 C1 95.23(12)
C1 C5 Fe1 C4 118.34(16)
C1 C5 Fe1 C3 80.60(12)
C4 C5 Fe1 C3 -37.74(11)
C1 C5 Fe1 C7 -32.2(13)
C4 C5 Fe1 C7 -150.5(12)
C1 C5 Fe1 C9 -145.58(12)
C4 C5 Fe1 C9 96.07(13)
C1 C5 Fe1 C8 177.78(13)
C4 C5 Fe1 C8 59.43(17)
C1 C5 Fe1 C6 -63.36(16)
C4 C5 Fe1 C6 178.29(13)
C1 C5 Fe1 C2 36.81(11)
C4 C5 Fe1 C2 -81.53(12)
C1 C5 Fe1 C10 -101.80(12)
C4 C5 Fe1 C10 139.86(12)
C4 C5 Fe1 C1 -118.34(16)
O1 C1 Fe1 C4 -162.77(19)
C2 C1 Fe1 C4 82.20(12)
C5 C1 Fe1 C4 -38.35(11)
O1 C1 Fe1 C3 152.9(2)
C2 C1 Fe1 C3 37.92(11)
C5 C1 Fe1 C3 -82.63(12)
O1 C1 Fe1 C7 52.6(2)
C2 C1 Fe1 C7 -62.39(15)
C5 C1 Fe1 C7 177.06(12)
O1 C1 Fe1 C9 -66.1(2)
C2 C1 Fe1 C9 178.91(13)
C5 C1 Fe1 C9 58.36(17)
O1 C1 Fe1 C8 79.7(14)
C2 C1 Fe1 C8 -35.4(14)
C5 C1 Fe1 C8 -155.9(13)
O1 C1 Fe1 C6 14.36(19)
C2 C1 Fe1 C6 -100.66(12)
C5 C1 Fe1 C6 138.79(11)
O1 C1 Fe1 C2 115.0(2)
C5 C1 Fe1 C2 -120.55(16)
O1 C1 Fe1 C10 -29.38(19)
C2 C1 Fe1 C10 -144.41(11)
C5 C1 Fe1 C10 95.04(12)
O1 C1 Fe1 C5 -124.4(2)
C2 C1 Fe1 C5 120.55(16)
